data_2214132
loop_
_publ_author_name
'Xiao-Ru Zhang'
'Hui-Qing Zhang'
'Xiao-Hui Yang'
'Sai Bi'

_publ_section_title 2-[(2-Chloroethoxy)ethyl]-2,3,4,6-tetra-<i>O</i>-acetyl-\b-<small>D</small>-glucopyranoside
_journal_coeditor_code CV2250
_journal_issue 7
_journal_name_full 'Acta Crystallographica Section E'
_journal_page_first o3174
_journal_page_last o3174
_journal_paper_doi 10.1107/S1600536807028127
_journal_volume 63
_journal_year 2007
_chemical_formula_iupac 'C18 H27 Cl O11'
_chemical_formula_moiety 'C18 H27 Cl O11'
_chemical_formula_sum 'C18 H27 Cl O11'
_chemical_formula_weight 454.85
_chemical_name_systematic
;
2-[(2-Chloroethoxy)ethyl]-2,3,4,6-tetra-O-acetyl-\b-D-galactopyranoside
;
_space_group_IT_number 19
_symmetry_cell_setting orthorhombic
_symmetry_space_group_name_Hall 'P 2ac 2ab'
_symmetry_space_group_name_H-M 'P 21 21 21'
_atom_sites_solution_hydrogens geom
_atom_sites_solution_primary direct
_atom_sites_solution_secondary difmap
_audit_creation_method SHELXL-97
_cell_angle_alpha 90.00
_cell_angle_beta 90.00
_cell_angle_gamma 90.00
_cell_formula_units_Z 4
_cell_length_a 7.5382(13)
_cell_length_b 14.195(3)
_cell_length_c 21.204(4)
_cell_measurement_reflns_used 3522
_cell_measurement_temperature 293(2)
_cell_measurement_theta_max 21.09
_cell_measurement_theta_min 2.40
_cell_volume 2268.9(8)
_computing_cell_refinement SMART
_computing_data_collection 'SMART (Siemens, 1996)'
_computing_data_reduction 'SAINT (Siemens, 1996)'
_computing_molecular_graphics 'PLATON (Spek, 2003)'
_computing_publication_material 'SHELXTL and PARST95 (Nardelli, 1995)'
_computing_structure_refinement SHELXTL
_computing_structure_solution 'SHELXTL (Sheldrick, 1997)'
_diffrn_ambient_temperature 293(2)
_diffrn_measured_fraction_theta_full 1.000
_diffrn_measured_fraction_theta_max 1.000
_diffrn_measurement_device_type 'Bruker SMART CCD area-detector'
_diffrn_measurement_method '\f and \w'
_diffrn_radiation_monochromator graphite
_diffrn_radiation_source 'fine-focus sealed tube'
_diffrn_radiation_type MoK\a
_diffrn_radiation_wavelength 0.71073
_diffrn_reflns_av_R_equivalents 0.0236
_diffrn_reflns_av_sigmaI/netI 0.0252
_diffrn_reflns_limit_h_max 8
_diffrn_reflns_limit_h_min -8
_diffrn_reflns_limit_k_max 8
_diffrn_reflns_limit_k_min -16
_diffrn_reflns_limit_l_max 25
_diffrn_reflns_limit_l_min -25
_diffrn_reflns_number 11900
_diffrn_reflns_theta_full 25.09
_diffrn_reflns_theta_max 25.09
_diffrn_reflns_theta_min 1.73
_exptl_absorpt_coefficient_mu 0.222
_exptl_absorpt_correction_T_max 0.956
_exptl_absorpt_correction_T_min 0.932
_exptl_absorpt_correction_type multi-scan
_exptl_absorpt_process_details '(SADABS; Sheldrick, 1996)'
_exptl_crystal_colour colourless
_exptl_crystal_density_diffrn 1.332
_exptl_crystal_density_method 'not measured'
_exptl_crystal_description column
_exptl_crystal_F_000 960
_exptl_crystal_size_max 0.50
_exptl_crystal_size_mid 0.22
_exptl_crystal_size_min 0.16
_refine_diff_density_max 0.237
_refine_diff_density_min -0.143
_refine_ls_abs_structure_details 'Flack (1983), 1705 Friedel pairs'
_refine_ls_abs_structure_Flack -0.04(15)
_refine_ls_extinction_method none
_refine_ls_goodness_of_fit_ref 1.035
_refine_ls_hydrogen_treatment constr
_refine_ls_matrix_type full
_refine_ls_number_parameters 282
_refine_ls_number_reflns 4018
_refine_ls_number_restraints 6
_refine_ls_restrained_S_all 1.043
_refine_ls_R_factor_all 0.0619
_refine_ls_R_factor_gt 0.0479
_refine_ls_shift/su_max 0.002
_refine_ls_shift/su_mean 0.000
_refine_ls_structure_factor_coef Fsqd
_refine_ls_weighting_details 'calc w=1/[\s^2^(Fo^2^)+(0.0807P)^2^+0.2077P] where P=(Fo^2^+2Fc^2^)/3'
_refine_ls_weighting_scheme calc
_refine_ls_wR_factor_gt 0.1288
_refine_ls_wR_factor_ref 0.1404
_reflns_number_gt 3116
_reflns_number_total 4018
_reflns_threshold_expression I>2\s(I)
_cod_data_source_file cv2250.cif
_cod_data_source_block I
_cod_depositor_comments
;
The following automatic conversions were performed:
'_symmetry_cell_setting' value 'Orthorhombic' changed to 'orthorhombic'
according to '/home/saulius/struct/CIF-dictionaries/cif_core.dic'
dictionary named 'cif_core.dic' version 2.4.1 from 2010-06-29.

Automatic conversion script
Id: cif_fix_enum 1527 2010-12-29 10:47:43Z saulius 

The following automatic conversions were performed:

'_symmetry_cell_setting' value 'Orthorhombic' changed to
'orthorhombic' according to
/home/saulius/struct/CIF-dictionaries/cif_core.dic dictionary named
'cif_core.dic' version 2.4.1 from 2010-06-29.

Automatic conversion script
Id: cif_fix_values 1715 2011-07-08 13:25:40Z adriana 
;
_cod_original_cell_volume 2269.0(8)
_cod_database_code 2214132
_cod_database_fobs_code 2214132

loop_
_symmetry_equiv_pos_as_xyz
'x, y, z'
'-x+1/2, -y, z+1/2'
'-x, y+1/2, -z+1/2'
'x+1/2, -y+1/2, -z'

loop_
_atom_site_type_symbol
_atom_site_label
_atom_site_fract_x
_atom_site_fract_y
_atom_site_fract_z
_atom_site_U_iso_or_equiv
_atom_site_adp_type
_atom_site_calc_flag
_atom_site_refinement_flags
_atom_site_occupancy
_atom_site_disorder_assembly
_atom_site_disorder_group
C C1 0.1755(4) 0.9731(2) 0.01052(13) 0.0561(7) Uani d . 1 . .
H H1A 0.2538 1.0274 0.0167 0.067 Uiso calc R 1 . .
C C2 0.0221(4) 0.99883(18) -0.03236(13) 0.0533(6) Uani d . 1 . .
H H2A -0.0508 0.9431 -0.0409 0.064 Uiso calc R 1 . .
C C3 -0.0896(4) 1.07522(18) -0.00178(13) 0.0510(6) Uani d . 1 . .
H H3A -0.0239 1.1348 -0.0008 0.061 Uiso calc R 1 . .
C C4 -0.1426(4) 1.04628(18) 0.06463(13) 0.0528(7) Uani d . 1 . .
H H4A -0.2280 0.9943 0.0626 0.063 Uiso calc R 1 . .
C C5 0.0189(4) 1.01584(19) 0.10235(13) 0.0568(7) Uani d . 1 . .
H H5A 0.1002 1.0693 0.1064 0.068 Uiso calc R 1 . .
C C6 -0.0264(5) 0.9797(2) 0.16670(14) 0.0681(8) Uani d . 1 . .
H H6A 0.0792 0.9560 0.1874 0.082 Uiso calc R 1 . .
H H6B -0.0755 1.0301 0.1923 0.082 Uiso calc R 1 . .
C C7 -0.2576(6) 0.8854(3) 0.20918(16) 0.0835(10) Uani d . 1 . .
C C8 -0.3918(7) 0.8146(3) 0.1925(2) 0.1123(16) Uani d . 1 . .
H H8A -0.4642 0.8014 0.2287 0.169 Uiso calc R 1 . .
H H8B -0.3340 0.7578 0.1790 0.169 Uiso calc R 1 . .
H H8C -0.4648 0.8383 0.1590 0.169 Uiso calc R 1 . .
C C9 -0.3865(5) 1.1182(3) 0.11907(16) 0.0731(9) Uani d . 1 . .
C C10 -0.4441(6) 1.2082(3) 0.14768(19) 0.0982(12) Uani d . 1 . .
H H10A -0.5614 1.2011 0.1647 0.147 Uiso calc R 1 . .
H H10B -0.4447 1.2566 0.1161 0.147 Uiso calc R 1 . .
H H10C -0.3636 1.2253 0.1808 0.147 Uiso calc R 1 . .
C C11 -0.3081(4) 1.1719(2) -0.05358(14) 0.0629(8) Uani d . 1 . .
C C12 -0.4690(5) 1.1648(3) -0.09423(18) 0.0873(11) Uani d . 1 . .
H H12A -0.5117 1.2269 -0.1038 0.131 Uiso calc R 1 . .
H H12B -0.5595 1.1303 -0.0724 0.131 Uiso calc R 1 . .
H H12C -0.4394 1.1328 -0.1327 0.131 Uiso calc R 1 . .
C C13 0.0893(4) 0.9785(2) -0.14137(14) 0.0649(8) Uani d . 1 . .
C C14 0.1764(6) 1.0232(3) -0.19647(15) 0.0890(11) Uani d . 1 . .
H H14A 0.1723 0.9810 -0.2318 0.133 Uiso calc R 1 . .
H H14B 0.2977 1.0371 -0.1863 0.133 Uiso calc R 1 . .
H H14C 0.1155 1.0805 -0.2069 0.133 Uiso calc R 1 . .
C C15 0.4186(5) 0.8690(3) 0.02034(18) 0.0858(11) Uani d . 1 . .
H H15A 0.3777 0.8406 0.0593 0.103 Uiso calc R 1 . .
H H15B 0.4904 0.9234 0.0311 0.103 Uiso calc R 1 . .
C C16 0.5271(5) 0.8010(3) -0.0143(2) 0.0939(12) Uani d . 1 A .
H H16A 0.6003 0.7662 0.0153 0.113 Uiso calc R 1 . .
H H16B 0.4502 0.7564 -0.0356 0.113 Uiso calc R 1 . .
C C17 0.5595(11) 0.8630(5) -0.1191(2) 0.117(2) Uani d PD 0.70 A 1
H H17A 0.5916 0.9248 -0.1349 0.140 Uiso calc PR 0.70 A 1
H H17B 0.4313 0.8569 -0.1185 0.140 Uiso calc PR 0.70 A 1
C C18 0.6461(7) 0.7849(4) -0.1571(2) 0.106(2) Uani d PD 0.70 A 1
H H18A 0.6190 0.7244 -0.1381 0.127 Uiso calc PR 0.70 A 1
H H18B 0.7739 0.7930 -0.1566 0.127 Uiso calc PR 0.70 A 1
Cl Cl1 0.5667(5) 0.7865(3) -0.23801(13) 0.1242(10) Uani d PD 0.70 A 1
C C17' 0.556(3) 0.8083(14) -0.1155(5) 0.125(4) Uiso d PD 0.30 A 2
H H17C 0.4302 0.8229 -0.1149 0.150 Uiso calc PR 0.30 A 2
H H17D 0.5673 0.7403 -0.1149 0.150 Uiso calc PR 0.30 A 2
C C18' 0.634(2) 0.8447(14) -0.1780(5) 0.125(4) Uiso d PD 0.30 A 2
H H18C 0.7555 0.8237 -0.1822 0.150 Uiso calc PR 0.30 A 2
H H18D 0.6327 0.9130 -0.1782 0.150 Uiso calc PR 0.30 A 2
Cl Cl1' 0.5049(10) 0.8012(7) -0.2426(4) 0.109(3) Uiso d PD 0.30 A 2
O O1 0.1055(3) 0.94203(13) 0.06919(9) 0.0574(5) Uani d . 1 . .
O O2 -0.1540(3) 0.90570(15) 0.15955(9) 0.0677(6) Uani d . 1 . .
O O3 -0.2416(5) 0.9234(2) 0.25869(13) 0.1206(11) Uani d . 1 . .
O O4 -0.2231(3) 1.12583(13) 0.09468(9) 0.0610(5) Uani d . 1 . .
O O5 -0.4716(4) 1.0471(2) 0.11726(17) 0.1170(11) Uani d . 1 . .
O O6 -0.2470(3) 1.08482(13) -0.03989(9) 0.0584(5) Uani d . 1 . .
O O7 -0.2418(4) 1.24259(16) -0.03553(13) 0.0889(8) Uani d . 1 . .
O O8 0.0921(3) 1.03612(13) -0.09056(9) 0.0583(5) Uani d . 1 . .
O O9 0.0267(4) 0.90214(19) -0.14093(12) 0.0970(9) Uani d . 1 . .
O O10 0.2679(3) 0.89899(14) -0.01624(10) 0.0624(5) Uani d . 1 . .
O O11 0.6350(4) 0.8454(3) -0.05836(16) 0.1156(10) Uani d D 1 . .

loop_
_atom_site_aniso_label
_atom_site_aniso_U_11
_atom_site_aniso_U_22
_atom_site_aniso_U_33
_atom_site_aniso_U_12
_atom_site_aniso_U_13
_atom_site_aniso_U_23
C1 0.0485(15) 0.0545(16) 0.0653(16) -0.0021(14) 0.0042(13) -0.0006(14)
C2 0.0530(16) 0.0462(14) 0.0606(15) -0.0032(12) 0.0048(13) -0.0032(12)
C3 0.0485(15) 0.0427(13) 0.0618(15) -0.0042(12) -0.0019(13) -0.0019(12)
C4 0.0554(16) 0.0424(13) 0.0608(15) -0.0020(13) 0.0029(13) -0.0095(12)
C5 0.0564(16) 0.0522(15) 0.0618(15) -0.0027(14) -0.0002(14) -0.0060(13)
C6 0.079(2) 0.0680(18) 0.0573(16) 0.0038(19) -0.0069(15) -0.0057(15)
C7 0.096(3) 0.091(3) 0.063(2) 0.002(2) 0.014(2) 0.0059(19)
C8 0.129(4) 0.114(3) 0.094(3) -0.038(3) 0.021(3) 0.013(2)
C9 0.063(2) 0.078(2) 0.077(2) 0.005(2) 0.0022(17) -0.0216(18)
C10 0.089(3) 0.103(3) 0.103(3) 0.024(2) 0.005(2) -0.039(2)
C11 0.0656(19) 0.062(2) 0.0616(17) 0.0128(16) 0.0067(15) 0.0019(15)
C12 0.079(2) 0.092(2) 0.091(2) 0.027(2) -0.016(2) 0.001(2)
C13 0.0557(17) 0.073(2) 0.0663(18) 0.0036(17) 0.0045(15) -0.0106(16)
C14 0.100(3) 0.105(3) 0.0617(18) 0.009(3) 0.0110(19) 0.0005(19)
C15 0.0603(19) 0.104(3) 0.093(2) 0.024(2) -0.0085(19) -0.009(2)
C16 0.060(2) 0.090(3) 0.132(3) 0.012(2) 0.009(2) 0.009(2)
C17 0.114(5) 0.088(4) 0.148(7) 0.032(4) 0.001(5) 0.005(4)
C18 0.065(3) 0.076(3) 0.177(7) 0.002(3) 0.024(4) 0.014(4)
Cl1 0.145(3) 0.139(2) 0.0891(13) -0.035(2) 0.0098(17) 0.0194(12)
O1 0.0567(11) 0.0563(11) 0.0592(10) 0.0046(10) 0.0045(9) 0.0007(9)
O2 0.0847(14) 0.0658(12) 0.0525(10) -0.0044(12) 0.0109(10) -0.0010(9)
O3 0.142(3) 0.152(3) 0.0684(16) -0.023(2) 0.0269(18) -0.0157(17)
O4 0.0615(12) 0.0511(10) 0.0703(11) 0.0006(10) 0.0083(10) -0.0140(10)
O5 0.0772(16) 0.103(2) 0.171(3) -0.0158(17) 0.0454(19) -0.047(2)
O6 0.0555(11) 0.0503(10) 0.0693(11) 0.0037(10) -0.0078(10) -0.0021(9)
O7 0.0963(18) 0.0514(13) 0.1189(19) 0.0061(13) -0.0167(16) -0.0007(13)
O8 0.0637(12) 0.0525(10) 0.0588(10) -0.0018(10) 0.0076(9) 0.0005(9)
O9 0.113(2) 0.0815(16) 0.0962(17) -0.0266(17) 0.0265(16) -0.0324(14)
O10 0.0503(11) 0.0623(12) 0.0747(12) 0.0105(10) 0.0024(10) -0.0038(10)
O11 0.0740(17) 0.148(3) 0.125(2) -0.0122(19) 0.0188(18) -0.013(2)

loop_
_atom_type_symbol
_atom_type_description
_atom_type_scat_dispersion_real
_atom_type_scat_dispersion_imag
_atom_type_scat_source
C C 0.0033 0.0016 'International Tables Vol C Tables 4.2.6.8 and 6.1.1.4'
H H 0.0000 0.0000 'International Tables Vol C Tables 4.2.6.8 and 6.1.1.4'
O O 0.0106 0.0060 'International Tables Vol C Tables 4.2.6.8 and 6.1.1.4'
Cl Cl 0.1484 0.1585 'International Tables Vol C Tables 4.2.6.8 and 6.1.1.4'

loop_
_geom_angle_atom_site_label_1
_geom_angle_atom_site_label_2
_geom_angle_atom_site_label_3
_geom_angle
O10 C1 O1 108.1(2)
O10 C1 C2 108.7(2)
O1 C1 C2 108.5(2)
O10 C1 H1A 110.5
O1 C1 H1A 110.5
C2 C1 H1A 110.5
O8 C2 C1 108.8(2)
O8 C2 C3 107.8(2)
C1 C2 C3 109.8(2)
O8 C2 H2A 110.1
C1 C2 H2A 110.1
C3 C2 H2A 110.1
O6 C3 C2 106.5(2)
O6 C3 C4 109.1(2)
C2 C3 C4 110.4(2)
O6 C3 H3A 110.2
C2 C3 H3A 110.2
C4 C3 H3A 110.2
O4 C4 C5 109.3(2)
O4 C4 C3 108.1(2)
C5 C4 C3 110.7(2)
O4 C4 H4A 109.6
C5 C4 H4A 109.6
C3 C4 H4A 109.6
O1 C5 C6 107.7(2)
O1 C5 C4 108.5(2)
C6 C5 C4 113.2(3)
O1 C5 H5A 109.1
C6 C5 H5A 109.1
C4 C5 H5A 109.1
O2 C6 C5 107.9(2)
O2 C6 H6A 110.1
C5 C6 H6A 110.1
O2 C6 H6B 110.1
C5 C6 H6B 110.1
H6A C6 H6B 108.4
O3 C7 O2 122.5(4)
O3 C7 C8 126.4(4)
O2 C7 C8 111.1(3)
C7 C8 H8A 109.5
C7 C8 H8B 109.5
H8A C8 H8B 109.5
C7 C8 H8C 109.5
H8A C8 H8C 109.5
H8B C8 H8C 109.5
O5 C9 O4 123.2(3)
O5 C9 C10 125.8(3)
O4 C9 C10 111.0(3)
C9 C10 H10A 109.5
C9 C10 H10B 109.5
H10A C10 H10B 109.5
C9 C10 H10C 109.5
H10A C10 H10C 109.5
H10B C10 H10C 109.5
O7 C11 O6 124.2(3)
O7 C11 C12 126.0(3)
O6 C11 C12 109.9(3)
C11 C12 H12A 109.5
C11 C12 H12B 109.5
H12A C12 H12B 109.5
C11 C12 H12C 109.5
H12A C12 H12C 109.5
H12B C12 H12C 109.5
O9 C13 O8 123.7(3)
O9 C13 C14 125.1(3)
O8 C13 C14 111.2(3)
C13 C14 H14A 109.5
C13 C14 H14B 109.5
H14A C14 H14B 109.5
C13 C14 H14C 109.5
H14A C14 H14C 109.5
H14B C14 H14C 109.5
O10 C15 C16 111.5(3)
O10 C15 H15A 109.3
C16 C15 H15A 109.3
O10 C15 H15B 109.3
C16 C15 H15B 109.3
H15A C15 H15B 108.0
O11 C16 C15 111.5(3)
O11 C16 H16A 109.3
C15 C16 H16A 109.3
O11 C16 H16B 109.3
C15 C16 H16B 109.3
H16A C16 H16B 108.0
O11 C17 C18 100.3(4)
O11 C17 H17A 111.7
C18 C17 H17A 111.7
O11 C17 H17B 111.7
C18 C17 H17B 111.7
H17A C17 H17B 109.5
C17 C18 Cl1 110.5(4)
C17 C18 H18A 109.5
Cl1 C18 H18A 109.5
C17 C18 H18B 109.5
Cl1 C18 H18B 109.5
H18A C18 H18B 108.1
O11 C17' C18' 116.2(9)
O11 C17' H17C 108.2
C18' C17' H17C 108.2
O11 C17' H17D 108.2
C18' C17' H17D 108.2
H17C C17' H17D 107.4
C17' C18' Cl1' 109.7(8)
C17' C18' H18C 109.7
Cl1' C18' H18C 109.7
C17' C18' H18D 109.7
Cl1' C18' H18D 109.7
H18C C18' H18D 108.2
C1 O1 C5 112.0(2)
C7 O2 C6 117.7(3)
C9 O4 C4 119.9(2)
C11 O6 C3 119.2(2)
C13 O8 C2 117.0(2)
C1 O10 C15 113.6(2)
C16 O11 C17 116.9(5)
C16 O11 C17' 99.1(7)
C17 O11 C17' 31.4(8)

loop_
_geom_bond_atom_site_label_1
_geom_bond_atom_site_label_2
_geom_bond_distance
C1 O10 1.383(3)
C1 O1 1.421(3)
C1 C2 1.516(4)
C1 H1A 0.9800
C2 O8 1.443(3)
C2 C3 1.518(4)
C2 H2A 0.9800
C3 O6 1.442(3)
C3 C4 1.521(4)
C3 H3A 0.9800
C4 O4 1.432(3)
C4 C5 1.519(4)
C4 H4A 0.9800
C5 O1 1.421(3)
C5 C6 1.497(4)
C5 H5A 0.9800
C6 O2 1.432(4)
C6 H6A 0.9700
C6 H6B 0.9700
C7 O3 1.186(4)
C7 O2 1.342(4)
C7 C8 1.469(6)
C8 H8A 0.9600
C8 H8B 0.9600
C8 H8C 0.9600
C9 O5 1.197(4)
C9 O4 1.340(4)
C9 C10 1.479(5)
C10 H10A 0.9600
C10 H10B 0.9600
C10 H10C 0.9600
C11 O7 1.184(4)
C11 O6 1.351(4)
C11 C12 1.492(5)
C12 H12A 0.9600
C12 H12B 0.9600
C12 H12C 0.9600
C13 O9 1.182(4)
C13 O8 1.353(4)
C13 C14 1.483(5)
C14 H14A 0.9600
C14 H14B 0.9600
C14 H14C 0.9600
C15 O10 1.440(4)
C15 C16 1.462(5)
C15 H15A 0.9700
C15 H15B 0.9700
C16 O11 1.390(5)
C16 H16A 0.9700
C16 H16B 0.9700
C17 O11 1.430(4)
C17 C18 1.518(4)
C17 H17A 0.9700
C17 H17B 0.9700
C18 Cl1 1.817(4)
C18 H18A 0.9700
C18 H18B 0.9700
C17' O11 1.450(5)
C17' C18' 1.536(5)
C17' H17C 0.9700
C17' H17D 0.9700
C18' Cl1' 1.789(5)
C18' H18C 0.9700
C18' H18D 0.9700

loop_
_geom_hbond_atom_site_label_D
_geom_hbond_atom_site_label_H
_geom_hbond_atom_site_label_A
_geom_hbond_site_symmetry_A
_geom_hbond_distance_DH
_geom_hbond_distance_HA
_geom_hbond_distance_DA
_geom_hbond_angle_DHA
_geom_hbond_publ_flag
C15 H15B O5 1_655 0.97 2.55 3.361(5) 141 y
C18 H18B O9 1_655 0.97 2.48 3.335(7) 147 y

loop_
_geom_torsion_atom_site_label_1
_geom_torsion_atom_site_label_2
_geom_torsion_atom_site_label_3
_geom_torsion_atom_site_label_4
_geom_torsion
O10 C1 C2 O8 -66.3(3)
O1 C1 C2 O8 176.4(2)
O10 C1 C2 C3 175.9(2)
O1 C1 C2 C3 58.6(3)
O8 C2 C3 O6 70.8(3)
C1 C2 C3 O6 -170.8(2)
O8 C2 C3 C4 -170.8(2)
C1 C2 C3 C4 -52.4(3)
O6 C3 C4 O4 -72.1(3)
C2 C3 C4 O4 171.1(2)
O6 C3 C4 C5 168.3(2)
C2 C3 C4 C5 51.5(3)
O4 C4 C5 O1 -175.2(2)
C3 C4 C5 O1 -56.3(3)
O4 C4 C5 C6 65.3(3)
C3 C4 C5 C6 -175.7(2)
O1 C5 C6 O2 -65.3(3)
C4 C5 C6 O2 54.6(3)
O10 C15 C16 O11 78.8(4)
O11 C17 C18 Cl1 177.8(4)
O11 C17' C18' Cl1' -173.9(14)
O10 C1 O1 C5 175.8(2)
C2 C1 O1 C5 -66.5(3)
C6 C5 O1 C1 -172.1(2)
C4 C5 O1 C1 65.1(3)
O3 C7 O2 C6 -3.4(6)
C8 C7 O2 C6 174.6(3)
C5 C6 O2 C7 -157.5(3)
O5 C9 O4 C4 0.0(5)
C10 C9 O4 C4 -180.0(3)
C5 C4 O4 C9 -115.0(3)
C3 C4 O4 C9 124.5(3)
O7 C11 O6 C3 -1.0(4)
C12 C11 O6 C3 178.9(3)
C2 C3 O6 C11 -137.0(2)
C4 C3 O6 C11 103.8(3)
O9 C13 O8 C2 3.3(5)
C14 C13 O8 C2 -176.0(3)
C1 C2 O8 C13 103.5(3)
C3 C2 O8 C13 -137.4(2)
O1 C1 O10 C15 -63.0(3)
C2 C1 O10 C15 179.4(3)
C16 C15 O10 C1 -171.2(3)
C15 C16 O11 C17 -86.4(5)
C15 C16 O11 C17' -113.8(11)
C18 C17 O11 C16 -103.0(6)
C18 C17 O11 C17' -42.3(17)
C18' C17' O11 C16 177.2(19)
C18' C17' O11 C17 49.2(14)
